data_1554253
loop_
_publ_author_name
'Zhu, Wen-Run'
'Chen, Qing'
'Lin, Ning'
'Chen, Kai-Bin'
'Zhang, Zhen-Wei'
'Fang, Gang'
'Weng, Jiang'
'Lu, Gui'

_publ_section_title
;
 Organocatalytic Michael/cyclization cascade reactions of 3-isothiocyanato
 oxindoles with 3-trifluoroethylidene oxindoles: an approach for the
 synthesis of 3&#x2032;-trifluoromethyl substituted
 3,2&#x2032;-pyrrolidinyl-bispirooxindoles
;
_journal_issue 8
_journal_name_full 'Organic Chemistry Frontiers'
_journal_page_first 1375
_journal_paper_doi 10.1039/C8QO00044A
_journal_volume 5
_journal_year 2018
_chemical_absolute_configuration ad
_chemical_formula_sum 'C25 H21 Br F3 N3 O4 S'
_chemical_formula_weight 596.42
_space_group_crystal_system orthorhombic
_space_group_IT_number 19
_space_group_name_Hall 'P 2ac 2ab'
_space_group_name_H-M_alt 'P 21 21 21'
_atom_sites_solution_hydrogens geom
_audit_creation_method SHELXL-2014/7
_audit_update_record
;
2018-01-08 deposited with the CCDC.
2018-02-19 downloaded from the CCDC.
;
_cell_angle_alpha 90
_cell_angle_beta 90
_cell_angle_gamma 90
_cell_formula_units_Z 4
_cell_length_a 8.81190(10)
_cell_length_b 10.41340(10)
_cell_length_c 27.1396(3)
_cell_measurement_reflns_used 13428
_cell_measurement_temperature 293(2)
_cell_measurement_theta_max 72.1800
_cell_measurement_theta_min 3.2370
_cell_volume 2490.38(5)
_computing_structure_refinement 'SHELXL-2014/7 (Sheldrick, 2014)'
_diffrn_ambient_temperature 293(2)
_diffrn_measured_fraction_theta_full 1.000
_diffrn_measured_fraction_theta_max 0.999
_diffrn_measurement_device_type 'Xcalibur, Onyx, Nova'
_diffrn_radiation_type CuK\a
_diffrn_radiation_wavelength 1.54178
_diffrn_reflns_av_R_equivalents 0.0652
_diffrn_reflns_av_unetI/netI 0.0408
_diffrn_reflns_Laue_measured_fraction_full 1.000
_diffrn_reflns_Laue_measured_fraction_max 0.999
_diffrn_reflns_limit_h_max 10
_diffrn_reflns_limit_h_min -10
_diffrn_reflns_limit_k_max 12
_diffrn_reflns_limit_k_min -12
_diffrn_reflns_limit_l_max 32
_diffrn_reflns_limit_l_min -33
_diffrn_reflns_number 24246
_diffrn_reflns_point_group_measured_fraction_full 1.000
_diffrn_reflns_point_group_measured_fraction_max 0.997
_diffrn_reflns_theta_full 67.679
_diffrn_reflns_theta_max 72.363
_diffrn_reflns_theta_min 3.257
_exptl_absorpt_coefficient_mu 3.575
_exptl_absorpt_correction_T_max 1.00000
_exptl_absorpt_correction_T_min 0.13583
_exptl_absorpt_correction_type multi-scan
_exptl_absorpt_process_details
;
CrysAlisPro 1.171.38.41 (Rigaku Oxford Diffraction, 2015)
Empirical absorption correction using spherical harmonics,
 implemented in SCALE3 ABSPACK scaling algorithm.
;
_exptl_crystal_colour white
_exptl_crystal_density_diffrn 1.591
_exptl_crystal_description block
_exptl_crystal_F_000 1208
_exptl_crystal_size_max 0.300
_exptl_crystal_size_mid 0.100
_exptl_crystal_size_min 0.100
_refine_diff_density_max 0.399
_refine_diff_density_min -0.686
_refine_diff_density_rms 0.063
_refine_ls_abs_structure_details
;
 Flack x determined using 1935 quotients [(I+)-(I-)]/[(I+)+(I-)]
 (Parsons, Flack and Wagner, Acta Cryst. B69 (2013) 249-259).
;
_refine_ls_abs_structure_Flack -0.011(9)
_refine_ls_extinction_method none
_refine_ls_goodness_of_fit_ref 1.031
_refine_ls_hydrogen_treatment constr
_refine_ls_matrix_type full
_refine_ls_number_parameters 334
_refine_ls_number_reflns 4911
_refine_ls_number_restraints 0
_refine_ls_restrained_S_all 1.031
_refine_ls_R_factor_all 0.0329
_refine_ls_R_factor_gt 0.0312
_refine_ls_shift/su_max 0.001
_refine_ls_shift/su_mean 0.000
_refine_ls_structure_factor_coef Fsqd
_refine_ls_weighting_details 'w=1/[\s^2^(Fo^2^)+(0.0403P)^2^+0.8828P] where P=(Fo^2^+2Fc^2^)/3'
_refine_ls_weighting_scheme calc
_refine_ls_wR_factor_gt 0.0763
_refine_ls_wR_factor_ref 0.0774
_reflns_Friedel_coverage 0.748
_reflns_Friedel_fraction_full 1.000
_reflns_Friedel_fraction_max 0.996
_reflns_number_gt 4705
_reflns_number_total 4911
_reflns_threshold_expression 'I > 2\s(I)'
_cod_data_source_file c8qo00044a2.cif
_cod_data_source_block B
_cod_database_code 1554253
_shelx_shelxl_version_number 2014/7
_shelx_space_group_comment
;
The symmetry employed for this shelxl refinement is uniquely defined
by the following loop, which should always be used as a source of
symmetry information in preference to the above space-group names.
They are only intended as comments.
;
_shelx_estimated_absorpt_t_min 0.413
_shelx_estimated_absorpt_t_max 0.716

loop_
_space_group_symop_operation_xyz
'x, y, z'
'-x+1/2, -y, z+1/2'
'-x, y+1/2, -z+1/2'
'x+1/2, -y+1/2, -z'

loop_
_atom_site_label
_atom_site_type_symbol
_atom_site_fract_x
_atom_site_fract_y
_atom_site_fract_z
_atom_site_U_iso_or_equiv
_atom_site_adp_type
_atom_site_occupancy
_atom_site_site_symmetry_order
_atom_site_calc_flag
_atom_site_refinement_flags_posn
_atom_site_refinement_flags_adp
S2 S 0.19454(12) 0.65705(8) 0.00971(3) 0.0311(2) Uani 1 1 d . .
Br1 Br -0.22078(4) 0.51836(4) 0.05541(2) 0.03160(12) Uani 1 1 d . .
F1 F 0.2707(3) 0.3380(2) 0.17552(8) 0.0361(5) Uani 1 1 d . .
F2 F 0.0531(3) 0.4143(3) 0.19449(9) 0.0439(6) Uani 1 1 d . .
F3 F 0.0715(3) 0.2215(2) 0.16649(9) 0.0397(6) Uani 1 1 d . .
O1 O 0.2748(3) 0.8545(2) 0.20547(9) 0.0298(5) Uani 1 1 d . .
O2 O 0.4627(3) 0.7107(3) 0.19312(12) 0.0427(7) Uani 1 1 d . .
O3 O 0.4056(3) 0.5464(3) 0.11914(11) 0.0356(7) Uani 1 1 d . .
O4 O -0.0804(3) 0.2242(3) 0.04038(10) 0.0292(6) Uani 1 1 d . .
N1 N 0.2321(4) 0.6881(3) 0.15457(11) 0.0266(6) Uani 1 1 d . .
N2 N 0.1932(3) 0.4053(3) 0.03050(11) 0.0237(6) Uani 1 1 d . .
H2D H 0.2194 0.3854 0.0009 0.028 Uiso 1 1 calc R U
N3 N 0.1168(3) 0.0864(3) 0.05595(13) 0.0267(6) Uani 1 1 d . .
C1 C 0.2570(5) 1.0475(4) 0.24942(17) 0.0407(10) Uani 1 1 d . .
H1A H 0.2993 1.1040 0.2738 0.061 Uiso 1 1 calc R U
H1B H 0.2515 1.0914 0.2184 0.061 Uiso 1 1 calc R U
H1C H 0.1571 1.0217 0.2594 0.061 Uiso 1 1 calc R U
C2 C 0.3579(6) 0.8506(5) 0.29101(15) 0.0418(10) Uani 1 1 d . .
H2A H 0.4094 0.8969 0.3166 0.063 Uiso 1 1 calc R U
H2B H 0.2555 0.8333 0.3011 0.063 Uiso 1 1 calc R U
H2C H 0.4096 0.7711 0.2849 0.063 Uiso 1 1 calc R U
C3 C 0.5145(5) 0.9672(5) 0.22805(17) 0.0428(10) Uani 1 1 d . .
H3A H 0.5632 1.0156 0.2537 0.064 Uiso 1 1 calc R U
H3B H 0.5721 0.8908 0.2215 0.064 Uiso 1 1 calc R U
H3C H 0.5087 1.0184 0.1987 0.064 Uiso 1 1 calc R U
C4 C 0.3564(4) 0.9306(4) 0.24429(14) 0.0270(7) Uani 1 1 d . .
C5 C 0.3372(4) 0.7515(4) 0.18603(13) 0.0266(7) Uani 1 1 d . .
C6 C 0.2780(4) 0.5853(3) 0.12485(13) 0.0260(7) Uani 1 1 d . .
C7 C 0.1351(4) 0.5309(4) 0.09890(12) 0.0235(7) Uani 1 1 d . .
C8 C 0.0150(4) 0.6252(4) 0.11450(13) 0.0241(7) Uani 1 1 d . .
C9 C 0.0742(4) 0.7135(4) 0.14793(14) 0.0262(7) Uani 1 1 d . .
C10 C -0.0153(4) 0.8076(4) 0.16927(15) 0.0306(8) Uani 1 1 d . .
H10A H 0.0250 0.8660 0.1916 0.037 Uiso 1 1 calc R U
C11 C -0.1679(5) 0.8113(4) 0.15597(15) 0.0324(8) Uani 1 1 d . .
H11A H -0.2302 0.8736 0.1699 0.039 Uiso 1 1 calc R U
C12 C -0.2299(5) 0.7255(4) 0.12274(13) 0.0301(8) Uani 1 1 d . .
H12A H -0.3323 0.7293 0.1146 0.036 Uiso 1 1 calc R U
C13 C -0.1365(4) 0.6340(4) 0.10187(13) 0.0269(7) Uani 1 1 d . .
C14 C 0.1723(4) 0.5273(4) 0.04350(12) 0.0243(7) Uani 1 1 d . .
C15 C 0.1705(4) 0.3066(3) 0.06774(12) 0.0227(7) Uani 1 1 d . .
C16 C 0.0977(4) 0.3886(4) 0.10994(13) 0.0234(7) Uani 1 1 d . .
H16A H -0.0122 0.3810 0.1051 0.028 Uiso 1 1 calc R U
C17 C 0.1258(4) 0.3410(4) 0.16162(14) 0.0301(8) Uani 1 1 d . .
C18 C 0.0517(4) 0.2032(3) 0.05196(13) 0.0236(7) Uani 1 1 d . .
C19 C 0.0319(5) -0.0319(4) 0.04824(16) 0.0344(8) Uani 1 1 d . .
H19A H 0.0981 -0.1042 0.0527 0.052 Uiso 1 1 calc R U
H19B H -0.0499 -0.0365 0.0715 0.052 Uiso 1 1 calc R U
H19C H -0.0084 -0.0330 0.0154 0.052 Uiso 1 1 calc R U
C20 C 0.2710(4) 0.0963(3) 0.07020(12) 0.0254(7) Uani 1 1 d . .
C21 C 0.3753(4) -0.0018(4) 0.07478(14) 0.0320(8) Uani 1 1 d . .
H21A H 0.3478 -0.0872 0.0703 0.038 Uiso 1 1 calc R U
C22 C 0.5234(5) 0.0328(4) 0.08639(14) 0.0349(9) Uani 1 1 d . .
H22A H 0.5962 -0.0310 0.0904 0.042 Uiso 1 1 calc R U
C23 C 0.5652(5) 0.1606(4) 0.09217(14) 0.0321(8) Uani 1 1 d . .
H23A H 0.6655 0.1810 0.0994 0.039 Uiso 1 1 calc R U
C24 C 0.4586(4) 0.2581(4) 0.08727(14) 0.0286(8) Uani 1 1 d . .
H24A H 0.4865 0.3438 0.0909 0.034 Uiso 1 1 calc R U
C25 C 0.3100(4) 0.2248(4) 0.07692(13) 0.0248(7) Uani 1 1 d . .

loop_
_atom_site_aniso_label
_atom_site_aniso_U_11
_atom_site_aniso_U_22
_atom_site_aniso_U_33
_atom_site_aniso_U_23
_atom_site_aniso_U_13
_atom_site_aniso_U_12
S2 0.0386(5) 0.0222(4) 0.0325(4) 0.0004(3) 0.0075(4) 0.0008(4)
Br1 0.02432(18) 0.03425(19) 0.0362(2) -0.00375(15) -0.00728(14) 0.00252(15)
F1 0.0305(11) 0.0503(13) 0.0273(10) 0.0006(9) -0.0070(9) 0.0049(11)
F2 0.0509(15) 0.0549(16) 0.0259(11) -0.0006(11) 0.0086(10) 0.0154(12)
F3 0.0431(14) 0.0379(13) 0.0382(13) 0.0130(11) -0.0032(11) -0.0030(11)
O1 0.0290(12) 0.0315(13) 0.0287(12) -0.0081(10) -0.0066(10) 0.0068(12)
O2 0.0306(16) 0.0454(18) 0.0521(18) -0.0171(15) -0.0122(13) 0.0098(13)
O3 0.0211(13) 0.0376(16) 0.0481(17) -0.0154(13) -0.0004(11) 0.0041(11)
O4 0.0247(13) 0.0284(14) 0.0344(14) -0.0015(11) -0.0052(10) -0.0011(10)
N1 0.0229(15) 0.0281(14) 0.0289(14) -0.0060(12) -0.0028(12) 0.0050(13)
N2 0.0252(16) 0.0228(14) 0.0230(14) -0.0015(11) 0.0019(11) 0.0016(12)
N3 0.0248(15) 0.0230(14) 0.0321(16) -0.0006(14) -0.0045(13) 0.0000(11)
C1 0.039(2) 0.035(2) 0.048(2) -0.0110(18) -0.0082(18) 0.0056(17)
C2 0.047(3) 0.051(3) 0.0276(19) -0.0015(19) -0.0058(17) 0.005(2)
C3 0.039(2) 0.046(2) 0.044(2) -0.006(2) 0.0074(17) -0.007(2)
C4 0.0269(18) 0.0281(18) 0.0260(17) -0.0049(15) -0.0036(14) -0.0013(15)
C5 0.0248(17) 0.0280(18) 0.0271(17) -0.0037(15) -0.0027(13) 0.0027(15)
C6 0.0242(17) 0.0254(16) 0.0285(17) -0.0037(13) -0.0012(14) 0.0024(15)
C7 0.0192(16) 0.0268(17) 0.0246(17) -0.0009(15) 0.0011(12) 0.0034(14)
C8 0.0249(17) 0.0259(17) 0.0216(16) 0.0022(14) 0.0008(13) 0.0027(14)
C9 0.0225(18) 0.0297(19) 0.0263(17) 0.0013(15) 0.0025(13) 0.0054(15)
C10 0.0283(19) 0.034(2) 0.0295(18) -0.0088(16) -0.0008(15) 0.0077(16)
C11 0.0271(19) 0.037(2) 0.0327(19) -0.0036(16) 0.0018(15) 0.0105(16)
C12 0.0242(17) 0.0361(19) 0.0301(17) 0.0056(15) 0.0036(14) 0.0082(16)
C13 0.0248(18) 0.0301(19) 0.0257(17) 0.0030(15) 0.0010(14) 0.0040(15)
C14 0.0232(15) 0.0253(16) 0.0246(16) -0.0033(14) 0.0014(12) -0.0005(14)
C15 0.0236(17) 0.0227(16) 0.0219(16) 0.0002(13) -0.0015(12) 0.0032(13)
C16 0.0200(16) 0.0266(17) 0.0237(17) -0.0005(14) 0.0002(13) 0.0019(14)
C17 0.029(2) 0.0329(19) 0.0282(18) 0.0002(16) 0.0015(14) 0.0058(16)
C18 0.0226(17) 0.0259(16) 0.0222(15) 0.0009(14) -0.0024(13) 0.0011(13)
C19 0.035(2) 0.0228(18) 0.046(2) -0.0001(17) 0.0039(16) -0.0034(16)
C20 0.0256(17) 0.0277(17) 0.0228(15) 0.0016(13) 0.0001(13) 0.0037(15)
C21 0.036(2) 0.026(2) 0.0340(19) 0.0008(16) 0.0023(14) 0.0082(16)
C22 0.035(2) 0.040(2) 0.0297(18) -0.0009(17) -0.0008(14) 0.0158(18)
C23 0.0255(19) 0.041(2) 0.0301(18) -0.0039(16) -0.0035(14) 0.0076(17)
C24 0.0232(18) 0.032(2) 0.0303(18) -0.0043(15) -0.0013(13) 0.0028(15)
C25 0.0227(19) 0.0275(17) 0.0242(16) -0.0014(13) -0.0011(13) 0.0038(14)

loop_
_atom_type_symbol
_atom_type_description
_atom_type_scat_dispersion_real
_atom_type_scat_dispersion_imag
_atom_type_scat_source
C C 0.0181 0.0091 'International Tables Vol C Tables 4.2.6.8 and 6.1.1.4'
H H 0.0000 0.0000 'International Tables Vol C Tables 4.2.6.8 and 6.1.1.4'
N N 0.0311 0.0180 'International Tables Vol C Tables 4.2.6.8 and 6.1.1.4'
O O 0.0492 0.0322 'International Tables Vol C Tables 4.2.6.8 and 6.1.1.4'
F F 0.0727 0.0534 'International Tables Vol C Tables 4.2.6.8 and 6.1.1.4'
S S 0.3331 0.5567 'International Tables Vol C Tables 4.2.6.8 and 6.1.1.4'
Br Br -0.6763 1.2805 'International Tables Vol C Tables 4.2.6.8 and 6.1.1.4'

loop_
_geom_angle_atom_site_label_1
_geom_angle_atom_site_label_2
_geom_angle_atom_site_label_3
_geom_angle
C5 O1 C4 120.8(3)
C6 N1 C5 120.8(3)
C6 N1 C9 110.5(3)
C5 N1 C9 128.6(3)
C14 N2 C15 118.1(3)
C14 N2 H2D 120.9
C15 N2 H2D 120.9
C18 N3 C20 111.3(3)
C18 N3 C19 122.2(3)
C20 N3 C19 126.4(3)
C4 C1 H1A 109.5
C4 C1 H1B 109.5
H1A C1 H1B 109.5
C4 C1 H1C 109.5
H1A C1 H1C 109.5
H1B C1 H1C 109.5
C4 C2 H2A 109.5
C4 C2 H2B 109.5
H2A C2 H2B 109.5
C4 C2 H2C 109.5
H2A C2 H2C 109.5
H2B C2 H2C 109.5
C4 C3 H3A 109.5
C4 C3 H3B 109.5
H3A C3 H3B 109.5
C4 C3 H3C 109.5
H3A C3 H3C 109.5
H3B C3 H3C 109.5
O1 C4 C1 102.3(3)
O1 C4 C3 111.7(3)
C1 C4 C3 111.1(4)
O1 C4 C2 107.5(3)
C1 C4 C2 111.8(3)
C3 C4 C2 112.0(4)
O2 C5 O1 127.5(4)
O2 C5 N1 122.1(3)
O1 C5 N1 110.3(3)
O3 C6 N1 126.9(3)
O3 C6 C7 125.2(3)
N1 C6 C7 107.8(3)
C8 C7 C14 116.1(3)
C8 C7 C16 114.8(3)
C14 C7 C16 102.2(3)
C8 C7 C6 101.9(3)
C14 C7 C6 106.3(3)
C16 C7 C6 115.8(3)
C13 C8 C9 118.7(3)
C13 C8 C7 130.8(3)
C9 C8 C7 110.5(3)
C10 C9 C8 121.7(4)
C10 C9 N1 129.3(4)
C8 C9 N1 108.9(3)
C9 C10 C11 117.5(4)
C9 C10 H10A 121.3
C11 C10 H10A 121.3
C12 C11 C10 122.2(4)
C12 C11 H11A 118.9
C10 C11 H11A 118.9
C13 C12 C11 118.6(4)
C13 C12 H12A 120.7
C11 C12 H12A 120.7
C12 C13 C8 121.4(4)
C12 C13 Br1 118.5(3)
C8 C13 Br1 120.1(3)
N2 C14 C7 108.1(3)
N2 C14 S2 128.3(3)
C7 C14 S2 123.4(3)
N2 C15 C25 113.5(3)
N2 C15 C18 112.9(3)
C25 C15 C18 101.6(3)
N2 C15 C16 100.3(3)
C25 C15 C16 121.2(3)
C18 C15 C16 107.6(3)
C17 C16 C7 117.4(3)
C17 C16 C15 115.7(3)
C7 C16 C15 107.0(3)
C17 C16 H16A 105.2
C7 C16 H16A 105.2
C15 C16 H16A 105.2
F1 C17 F2 106.5(3)
F1 C17 F3 107.0(3)
F2 C17 F3 107.0(3)
F1 C17 C16 115.4(3)
F2 C17 C16 110.7(3)
F3 C17 C16 109.8(3)
O4 C18 N3 125.8(3)
O4 C18 C15 125.8(3)
N3 C18 C15 108.3(3)
N3 C19 H19A 109.5
N3 C19 H19B 109.5
H19A C19 H19B 109.5
N3 C19 H19C 109.5
H19A C19 H19C 109.5
H19B C19 H19C 109.5
C21 C20 C25 122.3(4)
C21 C20 N3 127.6(3)
C25 C20 N3 110.0(3)
C20 C21 C22 117.0(4)
C20 C21 H21A 121.5
C22 C21 H21A 121.5
C23 C22 C21 121.5(4)
C23 C22 H22A 119.2
C21 C22 H22A 119.2
C22 C23 C24 120.6(4)
C22 C23 H23A 119.7
C24 C23 H23A 119.7
C25 C24 C23 118.4(4)
C25 C24 H24A 120.8
C23 C24 H24A 120.8
C24 C25 C20 120.1(3)
C24 C25 C15 131.3(3)
C20 C25 C15 108.5(3)

loop_
_geom_bond_atom_site_label_1
_geom_bond_atom_site_label_2
_geom_bond_distance
S2 C14 1.645(4)
Br1 C13 1.895(4)
F1 C17 1.332(5)
F2 C17 1.338(5)
F3 C17 1.340(5)
O1 C5 1.315(5)
O1 C4 1.502(4)
O2 C5 1.200(5)
O3 C6 1.205(5)
O4 C18 1.225(4)
N1 C6 1.400(5)
N1 C5 1.422(5)
N1 C9 1.428(5)
N2 C14 1.332(5)
N2 C15 1.455(4)
N2 H2D 0.8600
N3 C18 1.349(5)
N3 C20 1.417(5)
N3 C19 1.456(5)
C1 C4 1.506(6)
C1 H1A 0.9600
C1 H1B 0.9600
C1 H1C 0.9600
C2 C4 1.517(6)
C2 H2A 0.9600
C2 H2B 0.9600
C2 H2C 0.9600
C3 C4 1.510(6)
C3 H3A 0.9600
C3 H3B 0.9600
C3 H3C 0.9600
C6 C7 1.550(5)
C7 C8 1.505(5)
C7 C14 1.539(5)
C7 C16 1.548(5)
C8 C13 1.381(5)
C8 C9 1.394(5)
C9 C10 1.384(5)
C10 C11 1.394(6)
C10 H10A 0.9300
C11 C12 1.382(6)
C11 H11A 0.9300
C12 C13 1.380(5)
C12 H12A 0.9300
C15 C25 1.516(5)
C15 C18 1.562(5)
C15 C16 1.566(5)
C16 C17 1.508(5)
C16 H16A 0.9800
C19 H19A 0.9600
C19 H19B 0.9600
C19 H19C 0.9600
C20 C21 1.380(5)
C20 C25 1.393(5)
C21 C22 1.390(6)
C21 H21A 0.9300
C22 C23 1.389(7)
C22 H22A 0.9300
C23 C24 1.390(6)
C23 H23A 0.9300
C24 C25 1.383(5)
C24 H24A 0.9300

loop_
_geom_torsion_atom_site_label_1
_geom_torsion_atom_site_label_2
_geom_torsion_atom_site_label_3
_geom_torsion_atom_site_label_4
_geom_torsion
C5 O1 C4 C1 171.3(3)
C5 O1 C4 C3 52.5(5)
C5 O1 C4 C2 -70.8(4)
C4 O1 C5 O2 -5.2(6)
C4 O1 C5 N1 173.4(3)
C6 N1 C5 O2 -9.4(6)
C9 N1 C5 O2 170.1(4)
C6 N1 C5 O1 171.9(3)
C9 N1 C5 O1 -8.6(5)
C5 N1 C6 O3 -6.3(6)
C9 N1 C6 O3 174.1(4)
C5 N1 C6 C7 175.2(3)
C9 N1 C6 C7 -4.5(4)
O3 C6 C7 C8 -173.0(4)
N1 C6 C7 C8 5.6(4)
O3 C6 C7 C14 -51.0(5)
N1 C6 C7 C14 127.6(3)
O3 C6 C7 C16 61.7(5)
N1 C6 C7 C16 -119.8(3)
C14 C7 C8 C13 61.6(5)
C16 C7 C8 C13 -57.5(5)
C6 C7 C8 C13 176.5(4)
C14 C7 C8 C9 -119.8(3)
C16 C7 C8 C9 121.1(3)
C6 C7 C8 C9 -4.9(4)
C13 C8 C9 C10 1.2(6)
C7 C8 C9 C10 -177.6(4)
C13 C8 C9 N1 -178.7(3)
C7 C8 C9 N1 2.5(4)
C6 N1 C9 C10 -178.6(4)
C5 N1 C9 C10 1.8(7)
C6 N1 C9 C8 1.3(4)
C5 N1 C9 C8 -178.3(3)
C8 C9 C10 C11 -0.2(6)
N1 C9 C10 C11 179.7(4)
C9 C10 C11 C12 -0.1(6)
C10 C11 C12 C13 -0.6(6)
C11 C12 C13 C8 1.6(6)
C11 C12 C13 Br1 -178.9(3)
C9 C8 C13 C12 -2.0(5)
C7 C8 C13 C12 176.5(4)
C9 C8 C13 Br1 178.6(3)
C7 C8 C13 Br1 -2.9(5)
C15 N2 C14 C7 3.0(4)
C15 N2 C14 S2 178.1(3)
C8 C7 C14 N2 -140.4(3)
C16 C7 C14 N2 -14.6(4)
C6 C7 C14 N2 107.2(3)
C8 C7 C14 S2 44.2(4)
C16 C7 C14 S2 170.0(3)
C6 C7 C14 S2 -68.2(4)
C14 N2 C15 C25 -121.0(3)
C14 N2 C15 C18 124.0(3)
C14 N2 C15 C16 9.8(4)
C8 C7 C16 C17 -81.1(4)
C14 C7 C16 C17 152.3(3)
C6 C7 C16 C17 37.3(4)
C8 C7 C16 C15 146.9(3)
C14 C7 C16 C15 20.3(3)
C6 C7 C16 C15 -94.7(3)
N2 C15 C16 C17 -151.3(3)
C25 C15 C16 C17 -25.5(5)
C18 C15 C16 C17 90.5(4)
N2 C15 C16 C7 -18.4(3)
C25 C15 C16 C7 107.4(4)
C18 C15 C16 C7 -136.5(3)
C7 C16 C17 F1 -66.2(4)
C15 C16 C17 F1 61.8(5)
C7 C16 C17 F2 54.9(4)
C15 C16 C17 F2 -177.1(3)
C7 C16 C17 F3 172.9(3)
C15 C16 C17 F3 -59.2(4)
C20 N3 C18 O4 -179.8(3)
C19 N3 C18 O4 -2.2(6)
C20 N3 C18 C15 -3.2(4)
C19 N3 C18 C15 174.3(3)
N2 C15 C18 O4 -57.6(5)
C25 C15 C18 O4 -179.6(3)
C16 C15 C18 O4 52.1(5)
N2 C15 C18 N3 125.8(3)
C25 C15 C18 N3 3.9(4)
C16 C15 C18 N3 -124.5(3)
C18 N3 C20 C21 -175.5(4)
C19 N3 C20 C21 7.1(6)
C18 N3 C20 C25 1.2(4)
C19 N3 C20 C25 -176.3(4)
C25 C20 C21 C22 -0.2(6)
N3 C20 C21 C22 176.1(3)
C20 C21 C22 C23 -1.2(6)
C21 C22 C23 C24 1.1(6)
C22 C23 C24 C25 0.5(6)
C23 C24 C25 C20 -1.9(5)
C23 C24 C25 C15 -177.6(4)
C21 C20 C25 C24 1.8(6)
N3 C20 C25 C24 -175.1(3)
C21 C20 C25 C15 178.4(3)
N3 C20 C25 C15 1.5(4)
N2 C15 C25 C24 51.4(5)
C18 C15 C25 C24 172.9(4)
C16 C15 C25 C24 -68.1(5)
N2 C15 C25 C20 -124.7(3)
C18 C15 C25 C20 -3.2(4)
C16 C15 C25 C20 115.8(3)
